data_4130834
loop_
_publ_author_name
'Rosen, Tomer'
'Goldberg, Israel'
'Venditto, Vincenzo'
'Kol, Moshe'

_publ_section_title
;
 Tailor-Made Stereoblock Copolymers of Poly(lactic acid) by a Truly Living
 Polymerization Catalyst.
;
_journal_issue 37
_journal_name_full 'Journal of the American Chemical Society'
_journal_page_first 12041
_journal_page_last 12044
_journal_paper_doi 10.1021/jacs.6b07287
_journal_volume 138
_journal_year 2016
_chemical_absolute_configuration ad
_chemical_formula_moiety 'C29 H42 Cl Mg N3 O, C H2 Cl2'
_chemical_formula_sum 'C30 H44 Cl3 Mg N3 O'
_chemical_formula_weight 593.34
_space_group_crystal_system orthorhombic
_space_group_IT_number 19
_space_group_name_Hall 'P 2ac 2ab'
_space_group_name_H-M_alt 'P 21 21 21'
_atom_sites_solution_hydrogens geom
_atom_sites_solution_primary direct
_atom_sites_solution_secondary difmap
_audit_creation_method SHELXL-2014/7
_cell_angle_alpha 90
_cell_angle_beta 90
_cell_angle_gamma 90
_cell_formula_units_Z 4
_cell_length_a 7.9066(5)
_cell_length_b 17.5510(13)
_cell_length_c 22.4279(18)
_cell_measurement_reflns_used 4196
_cell_measurement_temperature 110(2)
_cell_measurement_theta_max 25.0
_cell_measurement_theta_min 1.82
_cell_volume 3112.3(4)
_computing_cell_refinement 'Saint, Bruker-AXS'
_computing_data_collection 'Apex2, Bruker-AXS'
_computing_data_reduction 'Saint, Bruker-AXS'
_computing_structure_refinement 'SHELXL-2014/7 (Sheldrick, 2015)'
_computing_structure_solution 'SHELXT-2014 (sheldrick, 2015)'
_diffrn_ambient_temperature 110(2)
_diffrn_detector_area_resol_mean 1.75
_diffrn_measured_fraction_theta_full 0.980
_diffrn_measured_fraction_theta_max 0.980
_diffrn_measurement_device_type 'ApexDuo, Bruker-AXS'
_diffrn_measurement_method '1 deg. \f and \w scans'
_diffrn_radiation_type MoK\a
_diffrn_radiation_wavelength 0.71073
_diffrn_reflns_av_R_equivalents 0.0248
_diffrn_reflns_av_unetI/netI 0.0628
_diffrn_reflns_Laue_measured_fraction_full 0.980
_diffrn_reflns_Laue_measured_fraction_max 0.980
_diffrn_reflns_limit_h_max 7
_diffrn_reflns_limit_h_min -9
_diffrn_reflns_limit_k_max 19
_diffrn_reflns_limit_k_min -20
_diffrn_reflns_limit_l_max 26
_diffrn_reflns_limit_l_min -15
_diffrn_reflns_number 6450
_diffrn_reflns_point_group_measured_fraction_full 0.983
_diffrn_reflns_point_group_measured_fraction_max 0.983
_diffrn_reflns_theta_full 25.027
_diffrn_reflns_theta_max 25.027
_diffrn_reflns_theta_min 1.816
_diffrn_source 'ImuS micro-focus'
_exptl_absorpt_coefficient_mu 0.342
_exptl_absorpt_correction_T_max 0.960
_exptl_absorpt_correction_T_min 0.904
_exptl_absorpt_correction_type multi-scan
_exptl_absorpt_process_details 'Sadabs, Bruker-AXS'
_exptl_crystal_colour colorless
_exptl_crystal_density_diffrn 1.266
_exptl_crystal_description needle
_exptl_crystal_F_000 1264
_exptl_crystal_size_max 0.300
_exptl_crystal_size_mid 0.150
_exptl_crystal_size_min 0.120
_refine_diff_density_max 1.112
_refine_diff_density_min -0.844
_refine_diff_density_rms 0.086
_refine_ls_abs_structure_details
;
 Refined as an inversion twin.
;
_refine_ls_abs_structure_Flack 0.05(14)
_refine_ls_extinction_method none
_refine_ls_goodness_of_fit_ref 1.045
_refine_ls_hydrogen_treatment constr
_refine_ls_matrix_type full
_refine_ls_number_parameters 350
_refine_ls_number_reflns 4786
_refine_ls_number_restraints 0
_refine_ls_restrained_S_all 1.045
_refine_ls_R_factor_all 0.0733
_refine_ls_R_factor_gt 0.0634
_refine_ls_shift/su_max 0.012
_refine_ls_shift/su_mean 0.000
_refine_ls_structure_factor_coef Fsqd
_refine_ls_weighting_details 'w=1/[\s^2^(Fo^2^)+(0.0895P)^2^+5.2670P] where P=(Fo^2^+2Fc^2^)/3'
_refine_ls_weighting_scheme calc
_refine_ls_wR_factor_gt 0.1638
_refine_ls_wR_factor_ref 0.1718
_reflns_Friedel_coverage 0.761
_reflns_Friedel_fraction_full 0.986
_reflns_Friedel_fraction_max 0.986
_reflns_number_gt 4196
_reflns_number_total 4786
_reflns_threshold_expression 'I > 2\s(I)'
_cod_data_source_file ja6b07287_si_002.cif
_cod_data_source_block mk373
_cod_database_code 4130834
_shelx_shelxl_version_number 2014/7
_shelx_space_group_comment
;
The symmetry employed for this shelxl refinement is uniquely defined
by the following loop, which should always be used as a source of
symmetry information in preference to the above space-group names.
They are only intended as comments.
;
_shelx_estimated_absorpt_t_min 0.904
_shelx_estimated_absorpt_t_max 0.960

loop_
_space_group_symop_operation_xyz
'x, y, z'
'-x+1/2, -y, z+1/2'
'-x, y+1/2, -z+1/2'
'x+1/2, -y+1/2, -z'

loop_
_atom_site_label
_atom_site_type_symbol
_atom_site_fract_x
_atom_site_fract_y
_atom_site_fract_z
_atom_site_U_iso_or_equiv
_atom_site_adp_type
_atom_site_occupancy
_atom_site_site_symmetry_order
_atom_site_calc_flag
_atom_site_refinement_flags_posn
_atom_site_refinement_flags_adp
Mg1 Mg 0.8111(2) 0.33985(11) 0.66582(8) 0.0147(4) Uani 1 1 d . .
Cl1 Cl 1.0122(2) 0.39584(10) 0.72889(8) 0.0315(4) Uani 1 1 d . .
Cl2 Cl 0.1119(2) 0.16749(11) 0.85819(8) 0.0369(5) Uani 1 1 d . .
Cl3 Cl -0.1985(3) 0.11004(18) 0.90475(18) 0.0956(12) Uani 1 1 d . .
O1 O 0.8187(6) 0.3528(2) 0.58162(17) 0.0210(10) Uani 1 1 d . .
N1 N 0.6403(6) 0.2741(3) 0.7221(2) 0.0168(11) Uani 1 1 d . .
N2 N 0.6041(7) 0.4236(3) 0.67857(19) 0.0152(11) Uani 1 1 d . .
N3 N 0.9140(7) 0.2244(3) 0.6626(2) 0.0192(11) Uani 1 1 d . .
C1 C 0.7764(8) 0.4153(3) 0.5517(2) 0.0168(13) Uani 1 1 d . .
C2 C 0.5538(8) 0.3295(4) 0.7617(2) 0.0174(13) Uani 1 1 d . .
H2 H 0.6351 0.3502 0.7918 0.021 Uiso 1 1 calc R U
C3 C 0.8673(8) 0.1814(3) 0.7100(2) 0.0189(13) Uani 1 1 d . .
C4 C 0.8185(9) 0.5085(3) 0.4738(2) 0.0193(13) Uani 1 1 d . .
H4 H 0.8820 0.5257 0.4405 0.023 Uiso 1 1 calc R U
C5 C 0.4958(9) 0.2300(4) 0.6959(2) 0.0202(13) Uani 1 1 d . .
H5A H 0.5325 0.1778 0.6853 0.024 Uiso 1 1 calc R U
H5B H 0.4534 0.2555 0.6595 0.024 Uiso 1 1 calc R U
C6 C 0.4157(9) 0.2836(4) 0.7927(3) 0.0232(14) Uani 1 1 d . .
H6A H 0.3220 0.3170 0.8059 0.028 Uiso 1 1 calc R U
H6B H 0.4613 0.2560 0.8277 0.028 Uiso 1 1 calc R U
C7 C 0.6318(8) 0.4569(4) 0.5694(2) 0.0185(13) Uani 1 1 d . .
C8 C 0.8702(8) 0.4411(4) 0.5019(2) 0.0181(13) Uani 1 1 d . .
C9 C 1.0649(8) 0.1171(4) 0.6238(3) 0.0266(15) Uani 1 1 d . .
H9 H 1.1341 0.0957 0.5935 0.032 Uiso 1 1 calc R U
C10 C 0.4795(8) 0.3942(4) 0.7244(2) 0.0178(13) Uani 1 1 d . .
H10 H 0.3745 0.3763 0.7040 0.021 Uiso 1 1 calc R U
C11 C 0.7577(9) 0.2229(4) 0.7549(2) 0.0212(14) Uani 1 1 d . .
H11A H 0.6926 0.1858 0.7789 0.025 Uiso 1 1 calc R U
H11B H 0.8296 0.2532 0.7822 0.025 Uiso 1 1 calc R U
C12 C 0.9186(8) 0.1070(4) 0.7164(3) 0.0246(14) Uani 1 1 d . .
H12 H 0.8876 0.0783 0.7506 0.030 Uiso 1 1 calc R U
C13 C 0.9686(9) 0.3122(4) 0.4649(3) 0.0243(15) Uani 1 1 d . .
H13A H 1.0681 0.2820 0.4539 0.036 Uiso 1 1 calc R U
H13B H 0.8882 0.3127 0.4316 0.036 Uiso 1 1 calc R U
H13C H 0.9146 0.2897 0.5001 0.036 Uiso 1 1 calc R U
C14 C 0.5199(8) 0.4260(4) 0.6179(2) 0.0166(12) Uani 1 1 d . .
H14A H 0.4841 0.3738 0.6069 0.020 Uiso 1 1 calc R U
H14B H 0.4170 0.4579 0.6205 0.020 Uiso 1 1 calc R U
C15 C 0.6204(10) 0.6249(4) 0.4602(3) 0.0291(16) Uani 1 1 d . .
C16 C 0.6509(9) 0.5021(4) 0.6986(3) 0.0238(15) Uani 1 1 d . .
H16A H 0.7741 0.5104 0.6942 0.029 Uiso 1 1 calc R U
H16B H 0.5903 0.5408 0.6747 0.029 Uiso 1 1 calc R U
C17 C 0.4375(9) 0.4631(4) 0.7646(3) 0.0243(15) Uani 1 1 d . .
H17A H 0.3422 0.4932 0.7483 0.029 Uiso 1 1 calc R U
H17B H 0.4101 0.4469 0.8057 0.029 Uiso 1 1 calc R U
C18 C 1.0239(8) 0.3953(4) 0.4794(2) 0.0210(13) Uani 1 1 d . .
C19 C 0.5867(9) 0.5236(4) 0.5400(3) 0.0219(14) Uani 1 1 d . .
H19 H 0.4897 0.5509 0.5529 0.026 Uiso 1 1 calc R U
C20 C 1.0104(8) 0.1920(4) 0.6206(3) 0.0201(13) Uani 1 1 d . .
H20 H 1.0430 0.2217 0.5872 0.024 Uiso 1 1 calc R U
C21 C 0.6808(9) 0.5517(4) 0.4915(2) 0.0204(13) Uani 1 1 d . .
C22 C 1.1003(9) 0.4302(4) 0.4224(3) 0.0271(15) Uani 1 1 d . .
H22A H 1.1430 0.4813 0.4312 0.041 Uiso 1 1 calc R U
H22B H 1.0130 0.4333 0.3915 0.041 Uiso 1 1 calc R U
H22C H 1.1934 0.3980 0.4084 0.041 Uiso 1 1 calc R U
C23 C 1.1619(8) 0.3944(4) 0.5272(3) 0.0260(15) Uani 1 1 d . .
H23A H 1.1157 0.3734 0.5643 0.039 Uiso 1 1 calc R U
H23B H 1.2017 0.4465 0.5343 0.039 Uiso 1 1 calc R U
H23C H 1.2566 0.3628 0.5137 0.039 Uiso 1 1 calc R U
C24 C 1.0157(9) 0.0750(4) 0.6722(3) 0.0285(15) Uani 1 1 d . .
H24 H 1.0489 0.0231 0.6752 0.034 Uiso 1 1 calc R U
C25 C 0.3553(9) 0.2272(4) 0.7442(3) 0.0292(16) Uani 1 1 d . .
H25A H 0.2451 0.2434 0.7274 0.035 Uiso 1 1 calc R U
H25B H 0.3437 0.1752 0.7606 0.035 Uiso 1 1 calc R U
C26 C 0.6158(13) 0.6911(4) 0.5039(3) 0.044(2) Uani 1 1 d . .
H26A H 0.5356 0.6797 0.5360 0.065 Uiso 1 1 calc R U
H26B H 0.5798 0.7374 0.4831 0.065 Uiso 1 1 calc R U
H26C H 0.7288 0.6988 0.5208 0.065 Uiso 1 1 calc R U
C27 C 0.4407(12) 0.6138(5) 0.4344(4) 0.047(2) Uani 1 1 d . .
H27A H 0.3617 0.6027 0.4670 0.071 Uiso 1 1 calc R U
H27B H 0.4413 0.5713 0.4062 0.071 Uiso 1 1 calc R U
H27C H 0.4053 0.6605 0.4139 0.071 Uiso 1 1 calc R U
C28 C 0.7370(14) 0.6470(5) 0.4092(4) 0.060(3) Uani 1 1 d . .
H28A H 0.6923 0.6924 0.3892 0.090 Uiso 1 1 calc R U
H28B H 0.7439 0.6049 0.3806 0.090 Uiso 1 1 calc R U
H28C H 0.8500 0.6581 0.4249 0.090 Uiso 1 1 calc R U
C29 C 0.0095(11) 0.0881(5) 0.8920(4) 0.049(2) Uani 1 1 d . .
H29A H 0.0172 0.0432 0.8654 0.058 Uiso 1 1 calc R U
H29B H 0.0659 0.0755 0.9301 0.058 Uiso 1 1 calc R U
C30 C 0.6005(16) 0.5071(6) 0.7623(4) 0.066(3) Uani 1 1 d . .
H30A H 0.5831 0.5607 0.7745 0.079 Uiso 1 1 calc R U
H30B H 0.6871 0.4837 0.7885 0.079 Uiso 1 1 calc R U

loop_
_atom_site_aniso_label
_atom_site_aniso_U_11
_atom_site_aniso_U_22
_atom_site_aniso_U_33
_atom_site_aniso_U_23
_atom_site_aniso_U_13
_atom_site_aniso_U_12
Mg1 0.0142(10) 0.0155(10) 0.0145(8) -0.0001(8) 0.0004(8) 0.0004(9)
Cl1 0.0168(8) 0.0350(10) 0.0428(9) -0.0160(7) -0.0083(7) 0.0008(8)
Cl2 0.0358(10) 0.0362(10) 0.0388(9) 0.0117(8) 0.0099(8) 0.0012(9)
Cl3 0.0445(15) 0.0682(19) 0.174(3) 0.042(2) 0.0409(19) -0.0020(14)
O1 0.026(2) 0.021(2) 0.0164(18) 0.0021(17) 0.0038(18) 0.007(2)
N1 0.015(3) 0.019(3) 0.017(2) 0.002(2) 0.002(2) -0.002(2)
N2 0.018(3) 0.015(3) 0.013(2) 0.0011(19) -0.001(2) 0.000(2)
N3 0.020(3) 0.018(3) 0.020(2) 0.000(2) 0.000(2) 0.004(2)
C1 0.020(3) 0.016(3) 0.015(2) -0.002(2) 0.000(2) -0.003(3)
C2 0.021(3) 0.018(3) 0.013(2) -0.003(2) 0.002(2) -0.002(3)
C3 0.020(3) 0.016(3) 0.020(3) -0.001(2) -0.001(2) 0.001(3)
C4 0.025(3) 0.019(3) 0.014(2) 0.000(2) 0.001(3) -0.010(3)
C5 0.026(3) 0.017(3) 0.018(3) -0.007(2) 0.003(3) -0.006(3)
C6 0.028(4) 0.020(3) 0.021(3) -0.001(3) 0.009(3) 0.001(3)
C7 0.018(3) 0.023(3) 0.014(2) 0.002(2) -0.001(2) 0.002(3)
C8 0.019(3) 0.022(3) 0.013(2) -0.004(2) -0.003(2) 0.001(3)
C9 0.023(3) 0.026(4) 0.030(3) -0.010(3) 0.007(3) 0.004(3)
C10 0.018(3) 0.020(3) 0.015(2) -0.001(2) 0.006(3) -0.003(3)
C11 0.024(3) 0.021(3) 0.019(3) 0.006(3) 0.002(3) 0.003(3)
C12 0.021(3) 0.020(3) 0.033(3) 0.007(3) -0.008(3) -0.005(3)
C13 0.027(4) 0.028(4) 0.018(3) -0.006(3) -0.004(3) 0.010(3)
C14 0.013(3) 0.024(3) 0.013(2) 0.002(2) 0.001(2) 0.005(3)
C15 0.037(4) 0.023(4) 0.028(3) 0.012(3) 0.004(3) 0.005(3)
C16 0.029(4) 0.015(3) 0.028(3) -0.001(3) 0.000(3) -0.005(3)
C17 0.028(4) 0.017(3) 0.028(3) -0.001(3) 0.009(3) 0.006(3)
C18 0.020(3) 0.026(3) 0.018(3) -0.001(2) 0.002(2) -0.001(3)
C19 0.021(3) 0.026(4) 0.019(3) 0.000(3) 0.001(3) 0.006(3)
C20 0.016(3) 0.020(3) 0.024(3) -0.002(2) 0.002(3) -0.001(3)
C21 0.025(3) 0.019(3) 0.018(3) 0.002(2) 0.004(3) 0.000(3)
C22 0.025(4) 0.033(4) 0.023(3) 0.000(3) 0.009(3) 0.003(3)
C23 0.020(3) 0.034(4) 0.023(3) -0.006(3) -0.003(3) 0.004(3)
C24 0.026(4) 0.021(4) 0.038(3) -0.003(3) -0.006(3) 0.005(3)
C25 0.026(4) 0.024(4) 0.038(4) -0.009(3) 0.008(3) -0.006(3)
C26 0.067(6) 0.027(4) 0.036(4) 0.006(3) 0.007(4) 0.012(4)
C27 0.065(6) 0.038(5) 0.039(4) 0.014(4) -0.006(4) 0.012(5)
C28 0.082(7) 0.049(6) 0.048(5) 0.025(4) 0.037(5) 0.023(5)
C29 0.037(4) 0.052(5) 0.057(5) 0.035(4) 0.013(4) 0.010(4)
C30 0.094(9) 0.046(6) 0.058(5) -0.010(5) 0.005(6) -0.010(6)

loop_
_atom_type_symbol
_atom_type_description
_atom_type_scat_dispersion_real
_atom_type_scat_dispersion_imag
_atom_type_scat_source
C C 0.0033 0.0016 'International Tables Vol C Tables 4.2.6.8 and 6.1.1.4'
H H 0.0000 0.0000 'International Tables Vol C Tables 4.2.6.8 and 6.1.1.4'
N N 0.0061 0.0033 'International Tables Vol C Tables 4.2.6.8 and 6.1.1.4'
O O 0.0106 0.0060 'International Tables Vol C Tables 4.2.6.8 and 6.1.1.4'
Mg Mg 0.0486 0.0363 'International Tables Vol C Tables 4.2.6.8 and 6.1.1.4'
Cl Cl 0.1484 0.1585 'International Tables Vol C Tables 4.2.6.8 and 6.1.1.4'

loop_
_geom_angle_atom_site_label_1
_geom_angle_atom_site_label_2
_geom_angle_atom_site_label_3
_geom_angle
O1 Mg1 N1 131.1(2)
O1 Mg1 N3 93.80(19)
N1 Mg1 N3 76.0(2)
O1 Mg1 N2 94.13(19)
N1 Mg1 N2 79.58(19)
N3 Mg1 N2 153.3(2)
O1 Mg1 Cl1 121.84(18)
N1 Mg1 Cl1 107.03(15)
N3 Mg1 Cl1 98.99(16)
N2 Mg1 Cl1 98.33(15)
C1 O1 Mg1 126.3(4)
C2 N1 C11 112.8(4)
C2 N1 C5 102.8(5)
C11 N1 C5 111.0(5)
C2 N1 Mg1 106.6(4)
C11 N1 Mg1 102.7(4)
C5 N1 Mg1 121.3(3)
C16 N2 C10 105.7(4)
C16 N2 C14 110.7(4)
C10 N2 C14 109.5(4)
C16 N2 Mg1 117.8(4)
C10 N2 Mg1 110.0(3)
C14 N2 Mg1 103.1(3)
C20 N3 C3 118.1(5)
C20 N3 Mg1 129.0(4)
C3 N3 Mg1 112.9(4)
O1 C1 C7 119.2(5)
O1 C1 C8 122.0(6)
C7 C1 C8 118.7(5)
N1 C2 C6 104.8(5)
N1 C2 C10 109.7(4)
C6 C2 C10 111.5(5)
N1 C2 H2 110.2
C6 C2 H2 110.2
C10 C2 H2 110.2
N3 C3 C12 122.0(6)
N3 C3 C11 114.2(5)
C12 C3 C11 123.8(6)
C21 C4 C8 124.3(5)
C21 C4 H4 117.9
C8 C4 H4 117.9
N1 C5 C25 106.8(4)
N1 C5 H5A 110.4
C25 C5 H5A 110.4
N1 C5 H5B 110.4
C25 C5 H5B 110.4
H5A C5 H5B 108.6
C2 C6 C25 103.8(5)
C2 C6 H6A 111.0
C25 C6 H6A 111.0
C2 C6 H6B 111.0
C25 C6 H6B 111.0
H6A C6 H6B 109.0
C19 C7 C1 120.6(5)
C19 C7 C14 119.7(6)
C1 C7 C14 119.6(5)
C4 C8 C1 118.1(6)
C4 C8 C18 121.5(5)
C1 C8 C18 120.4(5)
C24 C9 C20 117.7(6)
C24 C9 H9 121.2
C20 C9 H9 121.2
N2 C10 C2 112.0(5)
N2 C10 C17 105.7(5)
C2 C10 C17 110.2(5)
N2 C10 H10 109.6
C2 C10 H10 109.6
C17 C10 H10 109.6
N1 C11 C3 108.6(4)
N1 C11 H11A 110.0
C3 C11 H11A 110.0
N1 C11 H11B 110.0
C3 C11 H11B 110.0
H11A C11 H11B 108.4
C24 C12 C3 118.5(6)
C24 C12 H12 120.7
C3 C12 H12 120.7
C18 C13 H13A 109.5
C18 C13 H13B 109.5
H13A C13 H13B 109.5
C18 C13 H13C 109.5
H13A C13 H13C 109.5
H13B C13 H13C 109.5
C7 C14 N2 113.6(5)
C7 C14 H14A 108.8
N2 C14 H14A 108.8
C7 C14 H14B 108.8
N2 C14 H14B 108.8
H14A C14 H14B 107.7
C28 C15 C26 107.7(7)
C28 C15 C21 111.6(6)
C26 C15 C21 110.5(6)
C28 C15 C27 108.0(7)
C26 C15 C27 108.3(7)
C21 C15 C27 110.5(6)
C30 C16 N2 106.1(6)
C30 C16 H16A 110.5
N2 C16 H16A 110.5
C30 C16 H16B 110.5
N2 C16 H16B 110.5
H16A C16 H16B 108.7
C30 C17 C10 101.4(6)
C30 C17 H17A 111.5
C10 C17 H17A 111.5
C30 C17 H17B 111.5
C10 C17 H17B 111.5
H17A C17 H17B 109.3
C23 C18 C22 107.8(5)
C23 C18 C8 109.7(5)
C22 C18 C8 112.0(5)
C23 C18 C13 109.7(5)
C22 C18 C13 108.1(5)
C8 C18 C13 109.6(5)
C7 C19 C21 121.7(6)
C7 C19 H19 119.1
C21 C19 H19 119.1
N3 C20 C9 123.0(6)
N3 C20 H20 118.5
C9 C20 H20 118.5
C4 C21 C19 116.4(6)
C4 C21 C15 124.8(5)
C19 C21 C15 118.7(6)
C18 C22 H22A 109.5
C18 C22 H22B 109.5
H22A C22 H22B 109.5
C18 C22 H22C 109.5
H22A C22 H22C 109.5
H22B C22 H22C 109.5
C18 C23 H23A 109.5
C18 C23 H23B 109.5
H23A C23 H23B 109.5
C18 C23 H23C 109.5
H23A C23 H23C 109.5
H23B C23 H23C 109.5
C9 C24 C12 120.7(6)
C9 C24 H24 119.7
C12 C24 H24 119.7
C6 C25 C5 104.4(5)
C6 C25 H25A 110.9
C5 C25 H25A 110.9
C6 C25 H25B 110.9
C5 C25 H25B 110.9
H25A C25 H25B 108.9
C15 C26 H26A 109.5
C15 C26 H26B 109.5
H26A C26 H26B 109.5
C15 C26 H26C 109.5
H26A C26 H26C 109.5
H26B C26 H26C 109.5
C15 C27 H27A 109.5
C15 C27 H27B 109.5
H27A C27 H27B 109.5
C15 C27 H27C 109.5
H27A C27 H27C 109.5
H27B C27 H27C 109.5
C15 C28 H28A 109.5
C15 C28 H28B 109.5
H28A C28 H28B 109.5
C15 C28 H28C 109.5
H28A C28 H28C 109.5
H28B C28 H28C 109.5
Cl3 C29 Cl2 109.4(5)
Cl3 C29 H29A 109.8
Cl2 C29 H29A 109.8
Cl3 C29 H29B 109.8
Cl2 C29 H29B 109.8
H29A C29 H29B 108.2
C16 C30 C17 103.4(7)
C16 C30 H30A 111.1
C17 C30 H30A 111.1
C16 C30 H30B 111.1
C17 C30 H30B 111.1
H30A C30 H30B 109.0

loop_
_geom_bond_atom_site_label_1
_geom_bond_atom_site_label_2
_geom_bond_distance
Mg1 O1 1.903(4)
Mg1 N1 2.179(5)
Mg1 N3 2.185(5)
Mg1 N2 2.218(5)
Mg1 Cl1 2.344(2)
Cl2 C29 1.781(8)
Cl3 C29 1.713(9)
O1 C1 1.329(7)
N1 C2 1.485(8)
N1 C11 1.486(8)
N1 C5 1.499(8)
N2 C16 1.496(8)
N2 C10 1.514(7)
N2 C14 1.516(7)
N3 C20 1.337(8)
N3 C3 1.354(8)
C1 C7 1.413(9)
C1 C8 1.415(8)
C2 C6 1.525(9)
C2 C10 1.528(8)
C2 H2 1.0000
C3 C12 1.376(9)
C3 C11 1.515(9)
C4 C21 1.384(9)
C4 C8 1.402(9)
C4 H4 0.9500
C5 C25 1.551(9)
C5 H5A 0.9900
C5 H5B 0.9900
C6 C25 1.546(9)
C6 H6A 0.9900
C6 H6B 0.9900
C7 C19 1.391(9)
C7 C14 1.503(8)
C8 C18 1.543(9)
C9 C24 1.368(9)
C9 C20 1.386(9)
C9 H9 0.9500
C10 C17 1.543(8)
C10 H10 1.0000
C11 H11A 0.9900
C11 H11B 0.9900
C12 C24 1.374(10)
C12 H12 0.9500
C13 C18 1.556(9)
C13 H13A 0.9800
C13 H13B 0.9800
C13 H13C 0.9800
C14 H14A 0.9900
C14 H14B 0.9900
C15 C28 1.519(10)
C15 C26 1.521(10)
C15 C21 1.540(9)
C15 C27 1.546(12)
C16 C30 1.486(11)
C16 H16A 0.9900
C16 H16B 0.9900
C17 C30 1.504(13)
C17 H17A 0.9900
C17 H17B 0.9900
C18 C23 1.530(8)
C18 C22 1.539(8)
C19 C21 1.407(9)
C19 H19 0.9500
C20 H20 0.9500
C22 H22A 0.9800
C22 H22B 0.9800
C22 H22C 0.9800
C23 H23A 0.9800
C23 H23B 0.9800
C23 H23C 0.9800
C24 H24 0.9500
C25 H25A 0.9900
C25 H25B 0.9900
C26 H26A 0.9800
C26 H26B 0.9800
C26 H26C 0.9800
C27 H27A 0.9800
C27 H27B 0.9800
C27 H27C 0.9800
C28 H28A 0.9800
C28 H28B 0.9800
C28 H28C 0.9800
C29 H29A 0.9900
C29 H29B 0.9900
C30 H30A 0.9900
C30 H30B 0.9900
